data_7704838
loop_
_publ_author_name
'de Souza, Isabela Cristina Aguiar'
'Santana, Savyo de Souza'
'G\'omez, Javier G'
'Guedes, Guilherme P.'
'Madureira, Jo\~ao'
'Quintal, Susana Maria de Ornelas'
'Lanznaster, Mauricio'

_publ_section_title
;
 Investigation of cobalt(III)-phenylalanine complexes for
 hypoxia-activated drug delivery.
;
_journal_issue 45
_journal_name_full 'Dalton transactions (Cambridge, England : 2003)'
_journal_page_first 16425
_journal_page_last 16439
_journal_paper_doi 10.1039/d0dt01389g
_journal_volume 49
_journal_year 2020
_chemical_absolute_configuration ad
_chemical_formula_moiety 'C25 H32 Co N5 O2, 2(Cl O4)'
_chemical_formula_sum 'C25 H32 Cl2 Co N5 O10'
_chemical_formula_weight 692.38
_space_group_crystal_system orthorhombic
_space_group_IT_number 19
_space_group_name_Hall 'P 2ac 2ab'
_space_group_name_H-M_alt 'P 21 21 21'
_atom_sites_solution_hydrogens geom
_audit_creation_date 2019-09-11
_audit_creation_method
;
Olex2 1.2
(compiled 2018.05.29 svn.r3508 for OlexSys, GUI svn.r5506)
;
_audit_update_record
;
2020-03-17 deposited with the CCDC.	2020-07-14 downloaded from the CCDC.
;
_cell_angle_alpha 90
_cell_angle_beta 90
_cell_angle_gamma 90
_cell_formula_units_Z 4
_cell_length_a 10.4694(3)
_cell_length_b 12.8698(5)
_cell_length_c 22.5611(8)
_cell_measurement_reflns_used 9884
_cell_measurement_temperature 298(2)
_cell_measurement_theta_max 25.47
_cell_measurement_theta_min 2.51
_cell_volume 3039.86(18)
_computing_cell_refinement 'SAINT v8.37A (Bruker, 2015)'
_computing_data_reduction 'SAINT v8.37A (Bruker, 2015)'
_computing_molecular_graphics 'Olex2 (Dolomanov et al., 2009)'
_computing_publication_material 'Olex2 (Dolomanov et al., 2009)'
_computing_structure_refinement 'ShelXL (Sheldrick, 2015)'
_diffrn_ambient_temperature 297.92
_diffrn_measured_fraction_theta_full 0.997
_diffrn_measured_fraction_theta_max 0.994
_diffrn_measurement_device_type 'Bruker APEX-II CCD'
_diffrn_measurement_method '\f and \w scans'
_diffrn_radiation_type MoK\a
_diffrn_radiation_wavelength 0.71073
_diffrn_reflns_av_R_equivalents 0.0453
_diffrn_reflns_av_unetI/netI 0.0559
_diffrn_reflns_Laue_measured_fraction_full 0.997
_diffrn_reflns_Laue_measured_fraction_max 0.994
_diffrn_reflns_limit_h_max 13
_diffrn_reflns_limit_h_min -9
_diffrn_reflns_limit_k_max 15
_diffrn_reflns_limit_k_min -16
_diffrn_reflns_limit_l_max 28
_diffrn_reflns_limit_l_min -24
_diffrn_reflns_number 20827
_diffrn_reflns_point_group_measured_fraction_full 0.998
_diffrn_reflns_point_group_measured_fraction_max 0.994
_diffrn_reflns_theta_full 26.000
_diffrn_reflns_theta_max 26.473
_diffrn_reflns_theta_min 2.144
_diffrn_standards_number 0
_exptl_absorpt_coefficient_mu 0.802
_exptl_absorpt_correction_T_max 0.7454
_exptl_absorpt_correction_T_min 0.6631
_exptl_absorpt_correction_type multi-scan
_exptl_absorpt_process_details
'SADABS-2014/5 (Bruker,2014/5) was used for absorption correction. wR2(int) was 0.1043 before and 0.0625 after correction. The Ratio of minimum to maximum transmission is 0.8896. The \l/2 correction factor is 0.00150.'
_exptl_crystal_colour 'clear orange'
_exptl_crystal_colour_lustre clear
_exptl_crystal_colour_primary orange
_exptl_crystal_density_diffrn 1.513
_exptl_crystal_description prism
_exptl_crystal_F_000 1432
_exptl_crystal_recrystallization_method 'Re-crystallisation from solvent'
_exptl_crystal_size_max 0.356
_exptl_crystal_size_mid 0.278
_exptl_crystal_size_min 0.078
_refine_diff_density_max 0.618
_refine_diff_density_min -0.278
_refine_diff_density_rms 0.060
_refine_ls_abs_structure_details
;
 Refined as an inversion twin.
;
_refine_ls_abs_structure_Flack 0.04(3)
_refine_ls_extinction_method none
_refine_ls_goodness_of_fit_ref 1.047
_refine_ls_hydrogen_treatment constr
_refine_ls_matrix_type full
_refine_ls_number_parameters 391
_refine_ls_number_reflns 6235
_refine_ls_number_restraints 0
_refine_ls_restrained_S_all 1.047
_refine_ls_R_factor_all 0.0685
_refine_ls_R_factor_gt 0.0511
_refine_ls_shift/su_max 0.001
_refine_ls_shift/su_mean 0.000
_refine_ls_structure_factor_coef Fsqd
_refine_ls_weighting_details 'w=1/[\s^2^(Fo^2^)+(0.0759P)^2^+1.2400P] where P=(Fo^2^+2Fc^2^)/3'
_refine_ls_weighting_scheme calc
_refine_ls_wR_factor_gt 0.1333
_refine_ls_wR_factor_ref 0.1447
_reflns_Friedel_coverage 0.778
_reflns_Friedel_fraction_full 0.999
_reflns_Friedel_fraction_max 0.995
_reflns_number_gt 5029
_reflns_number_total 6235
_reflns_threshold_expression 'I > 2\s(I)'
_cod_data_source_file d0dt01389g2.cif
_cod_data_source_block mo_50_0m_a_sq
_cod_depositor_comments 'Adding full bibliography for 7704835--7704838.cif.'
_cod_database_code 7704838
_shelx_shelxl_version_number 2014/7
_shelx_space_group_comment
;
The symmetry employed for this shelxl refinement is uniquely defined
by the following loop, which should always be used as a source of
symmetry information in preference to the above space-group names.
They are only intended as comments.
;
_shelx_estimated_absorpt_t_max 0.940
_shelx_estimated_absorpt_t_min 0.763
_olex2_refinement_description
;
1. Twinned data refinement
 Scales: 0.96(3)
 0.04(3)
2. Fixed Uiso
 At 1.2 times of:
  All C(H) groups, All C(H,H) groups, All N(H,H) groups
 At 1.5 times of:
  All C(H,H,H) groups
3.a Ternary CH refined with riding coordinates:
 C18(H18)
3.b Secondary CH2 refined with riding coordinates:
 N5(H5A,H5B), C19(H19A,H19B), C9(H9A,H9B), C6(H6A,H6B), C7(H7A,H7B), C8(H8A,H8B)
3.c Aromatic/amide H refined with riding coordinates:
 C21(H21), C13(H13), C2(H2), C22(H22), C14(H14), C25(H25), C3(H3), C1(H1),
 C11(H11), C4(H4), C23(H23), C24(H24), C12(H12)
3.d Idealised Me refined as rotating group:
 C15(H15A,H15B,H15C), C16(H16A,H16B,H16C)
;
_olex2_submission_special_instructions 'No special instructions were received'

loop_
_space_group_symop_operation_xyz
'x, y, z'
'-x+1/2, -y, z+1/2'
'-x, y+1/2, -z+1/2'
'x+1/2, -y+1/2, -z'

loop_
_atom_site_label
_atom_site_type_symbol
_atom_site_fract_x
_atom_site_fract_y
_atom_site_fract_z
_atom_site_U_iso_or_equiv
_atom_site_adp_type
_atom_site_occupancy
_atom_site_site_symmetry_order
_atom_site_calc_flag
_atom_site_refinement_flags_posn
_atom_site_refinement_flags_adp
_atom_site_refinement_flags_occupancy
_atom_site_disorder_assembly
_atom_site_disorder_group
Co1 Co 0.22144(7) 0.61370(6) 0.60253(3) 0.0414(2) Uani 1 1 d . . . . .
Cl1 Cl 0.72701(18) 0.49032(13) 0.53994(9) 0.0704(5) Uani 1 1 d . . . . .
Cl2 Cl -0.2725(2) 0.72441(14) 0.76915(8) 0.0668(4) Uani 1 1 d . . . . .
O1 O 0.0831(3) 0.6415(3) 0.55107(18) 0.0478(10) Uani 1 1 d . . . . .
O2 O 0.0298(4) 0.7105(3) 0.46472(18) 0.0528(10) Uani 1 1 d . . . . .
N5 N 0.3289(4) 0.6432(4) 0.5330(2) 0.0416(10) Uani 1 1 d . . . . .
H5A H 0.3947 0.6828 0.5437 0.050 Uiso 1 1 calc R . . . .
H5B H 0.3594 0.5841 0.5183 0.050 Uiso 1 1 calc R . . . .
N3 N 0.1016(5) 0.5900(4) 0.6698(2) 0.0542(13) Uani 1 1 d . . . . .
N1 N 0.2276(5) 0.4701(4) 0.5788(2) 0.0481(11) Uani 1 1 d . . . . .
C20 C 0.2671(7) 0.5528(5) 0.4091(3) 0.0532(15) Uani 1 1 d . . . . .
C17 C 0.1111(5) 0.6827(4) 0.5007(3) 0.0421(12) Uani 1 1 d . . . . .
N2 N 0.3622(5) 0.5728(5) 0.6563(2) 0.0564(14) Uani 1 1 d . . . . .
N4 N 0.2063(5) 0.7584(4) 0.6280(2) 0.0549(12) Uani 1 1 d . . . . .
C18 C 0.2519(5) 0.6976(4) 0.4873(2) 0.0412(13) Uani 1 1 d . . . . .
H18 H 0.2701 0.7720 0.4911 0.049 Uiso 1 1 calc R . . . .
C21 C 0.1519(7) 0.5190(6) 0.3868(3) 0.0671(19) Uani 1 1 d . . . . .
H21 H 0.0854 0.5663 0.3826 0.080 Uiso 1 1 calc R . . . .
O4 O 0.8354(6) 0.4831(7) 0.5031(3) 0.114(2) Uani 1 1 d . . . . .
C19 C 0.2886(6) 0.6659(5) 0.4243(3) 0.0502(13) Uani 1 1 d . . . . .
H19A H 0.2402 0.7082 0.3967 0.060 Uiso 1 1 calc R . . . .
H19B H 0.3783 0.6818 0.4184 0.060 Uiso 1 1 calc R . . . .
C10 C 0.0981(6) 0.7762(6) 0.6590(3) 0.0599(17) Uani 1 1 d . . . . .
C5 C 0.3393(7) 0.4218(6) 0.5933(3) 0.0635(18) Uani 1 1 d . . . . .
C13 C 0.2506(8) 0.9399(6) 0.6306(4) 0.079(2) Uani 1 1 d . . . . .
H13 H 0.3046 0.9948 0.6211 0.095 Uiso 1 1 calc R . . . .
C2 C 0.1627(11) 0.3169(7) 0.5303(4) 0.084(3) Uani 1 1 d . . . . .
H2 H 0.1016 0.2812 0.5084 0.101 Uiso 1 1 calc R . . . .
C9 C 0.0184(7) 0.6842(6) 0.6721(3) 0.0685(19) Uani 1 1 d . . . . .
H9A H -0.0498 0.6784 0.6432 0.082 Uiso 1 1 calc R . . . .
H9B H -0.0197 0.6908 0.7111 0.082 Uiso 1 1 calc R . . . .
O7 O -0.2599(8) 0.6279(6) 0.7422(5) 0.151(4) Uani 1 1 d . . . . .
C22 C 0.1330(10) 0.4182(7) 0.3709(4) 0.088(3) Uani 1 1 d . . . . .
H22 H 0.0550 0.3986 0.3547 0.105 Uiso 1 1 calc R . . . .
C14 C 0.2775(8) 0.8404(5) 0.6134(3) 0.0652(17) Uani 1 1 d . . . . .
H14 H 0.3496 0.8293 0.5901 0.078 Uiso 1 1 calc R . . . .
C25 C 0.3611(8) 0.4799(6) 0.4170(3) 0.073(2) Uani 1 1 d . . . . .
H25 H 0.4387 0.4994 0.4336 0.088 Uiso 1 1 calc R . . . .
C15 C 0.0183(7) 0.4981(7) 0.6671(4) 0.075(2) Uani 1 1 d . . . . .
H15A H -0.0238 0.4959 0.6293 0.113 Uiso 1 1 calc GR . . . .
H15B H -0.0444 0.5021 0.6981 0.113 Uiso 1 1 calc GR . . . .
H15C H 0.0687 0.4365 0.6722 0.113 Uiso 1 1 calc GR . . . .
C3 C 0.2716(12) 0.2693(7) 0.5454(4) 0.095(3) Uani 1 1 d . . . . .
H3 H 0.2845 0.2002 0.5349 0.113 Uiso 1 1 calc R . . . .
C6 C 0.4322(6) 0.4881(6) 0.6257(4) 0.0690(19) Uani 1 1 d . . . . .
H6A H 0.4784 0.4466 0.6544 0.083 Uiso 1 1 calc R . . . .
H6B H 0.4934 0.5173 0.5981 0.083 Uiso 1 1 calc R . . . .
C1 C 0.1403(8) 0.4176(5) 0.5470(3) 0.0646(18) Uani 1 1 d . . . . .
H1 H 0.0644 0.4499 0.5362 0.078 Uiso 1 1 calc R . . . .
O6 O 0.7442(9) 0.5674(5) 0.5827(4) 0.133(3) Uani 1 1 d . . . . .
O3 O 0.6966(11) 0.4014(5) 0.5653(6) 0.190(5) Uani 1 1 d . . . . .
O8 O -0.1671(7) 0.7466(9) 0.8045(4) 0.159(4) Uani 1 1 d . . . . .
C11 C 0.0647(8) 0.8726(8) 0.6780(4) 0.087(3) Uani 1 1 d . . . . .
H11 H -0.0080 0.8826 0.7010 0.104 Uiso 1 1 calc R . . . .
C4 C 0.3658(10) 0.3225(7) 0.5766(4) 0.084(3) Uani 1 1 d . . . . .
H4 H 0.4436 0.2914 0.5858 0.101 Uiso 1 1 calc R . . . .
C16 C 0.4557(8) 0.6561(8) 0.6718(4) 0.090(3) Uani 1 1 d . . . . .
H16A H 0.4931 0.6833 0.6362 0.134 Uiso 1 1 calc GR . . . .
H16B H 0.5215 0.6276 0.6966 0.134 Uiso 1 1 calc GR . . . .
H16C H 0.4125 0.7108 0.6927 0.134 Uiso 1 1 calc GR . . . .
C23 C 0.2249(13) 0.3465(7) 0.3782(4) 0.093(3) Uani 1 1 d . . . . .
H23 H 0.2106 0.2772 0.3686 0.112 Uiso 1 1 calc R . . . .
C7 C 0.3011(8) 0.5298(7) 0.7098(3) 0.079(2) Uani 1 1 d . . . . .
H7A H 0.2812 0.4571 0.7034 0.095 Uiso 1 1 calc R . . . .
H7B H 0.3599 0.5344 0.7430 0.095 Uiso 1 1 calc R . . . .
O5 O 0.6248(8) 0.5198(14) 0.5078(4) 0.211(7) Uani 1 1 d . . . . .
C24 C 0.3418(12) 0.3787(7) 0.4005(4) 0.101(3) Uani 1 1 d . . . . .
H24 H 0.4080 0.3310 0.4044 0.121 Uiso 1 1 calc R . . . .
C12 C 0.1412(9) 0.9553(8) 0.6623(5) 0.096(3) Uani 1 1 d . . . . .
H12 H 0.1180 1.0223 0.6734 0.115 Uiso 1 1 calc R . . . .
C8 C 0.1838(7) 0.5864(8) 0.7241(3) 0.079(2) Uani 1 1 d . . . . .
H8A H 0.2043 0.6564 0.7369 0.095 Uiso 1 1 calc R . . . .
H8B H 0.1387 0.5516 0.7560 0.095 Uiso 1 1 calc R . . . .
O9 O -0.2612(14) 0.7917(7) 0.7227(4) 0.186(5) Uani 1 1 d . . . . .
O10 O -0.3855(7) 0.7427(11) 0.7953(4) 0.196(6) Uani 1 1 d . . . . .

loop_
_atom_site_aniso_label
_atom_site_aniso_U_11
_atom_site_aniso_U_22
_atom_site_aniso_U_33
_atom_site_aniso_U_23
_atom_site_aniso_U_13
_atom_site_aniso_U_12
Co1 0.0379(3) 0.0509(4) 0.0352(3) 0.0013(3) -0.0020(3) -0.0010(3)
Cl1 0.0597(9) 0.0613(9) 0.0902(13) -0.0093(9) -0.0005(10) -0.0057(9)
Cl2 0.0702(10) 0.0747(10) 0.0555(9) -0.0102(8) 0.0038(9) -0.0094(9)
O1 0.0331(18) 0.068(3) 0.043(2) 0.0022(19) 0.0004(16) -0.0011(17)
O2 0.047(2) 0.061(3) 0.051(2) 0.003(2) -0.0093(19) 0.0163(19)
N5 0.034(2) 0.045(2) 0.046(3) -0.006(2) 0.0003(19) 0.0008(18)
N3 0.047(3) 0.074(4) 0.041(3) 0.008(3) 0.001(2) 0.000(2)
N1 0.049(2) 0.054(3) 0.041(2) 0.011(2) -0.001(2) -0.007(3)
C20 0.063(4) 0.058(3) 0.038(3) 0.003(2) 0.011(3) 0.004(3)
C17 0.042(3) 0.043(3) 0.041(3) -0.005(2) 0.000(2) 0.006(2)
N2 0.045(3) 0.081(4) 0.044(3) 0.002(3) -0.010(2) 0.003(3)
N4 0.058(3) 0.065(3) 0.042(3) -0.016(2) 0.002(2) -0.005(3)
C18 0.045(4) 0.041(3) 0.038(3) 0.003(2) 0.000(2) -0.002(2)
C21 0.076(5) 0.072(5) 0.053(4) -0.015(3) 0.007(3) -0.012(4)
O4 0.065(3) 0.151(6) 0.125(6) -0.031(5) 0.021(4) -0.012(4)
C19 0.051(3) 0.056(3) 0.044(3) 0.005(3) 0.007(3) -0.005(3)
C10 0.054(4) 0.074(4) 0.053(4) -0.005(3) -0.001(3) 0.008(3)
C5 0.071(4) 0.070(4) 0.049(4) 0.013(3) 0.001(3) 0.011(3)
C13 0.086(6) 0.074(5) 0.077(5) -0.029(4) 0.008(4) -0.017(4)
C2 0.123(8) 0.068(5) 0.062(5) 0.000(4) 0.005(5) -0.024(5)
C9 0.058(4) 0.088(5) 0.060(4) 0.002(4) 0.016(3) 0.003(4)
O7 0.124(6) 0.116(5) 0.214(10) -0.068(6) -0.055(6) 0.017(5)
C22 0.117(7) 0.087(6) 0.060(5) -0.008(4) 0.002(5) -0.038(6)
C14 0.063(4) 0.071(4) 0.062(4) -0.015(3) 0.006(4) -0.012(4)
C25 0.084(5) 0.082(5) 0.053(4) -0.001(4) 0.001(4) 0.014(4)
C15 0.063(4) 0.097(6) 0.067(5) 0.018(4) 0.011(4) -0.013(4)
C3 0.143(9) 0.065(5) 0.076(5) 0.003(4) 0.004(6) 0.001(6)
C6 0.051(4) 0.084(5) 0.072(5) 0.002(4) -0.012(3) 0.019(4)
C1 0.077(5) 0.062(4) 0.055(4) 0.005(3) 0.003(3) -0.027(3)
O6 0.177(8) 0.088(4) 0.135(6) -0.046(4) -0.019(6) 0.001(5)
O3 0.239(11) 0.062(4) 0.270(13) 0.009(6) 0.139(10) 0.006(6)
O8 0.089(5) 0.250(11) 0.137(7) -0.086(8) -0.017(5) -0.036(6)
C11 0.066(4) 0.112(7) 0.082(6) -0.050(5) 0.008(4) 0.000(5)
C4 0.119(8) 0.072(5) 0.060(5) 0.012(4) 0.007(5) 0.031(5)
C16 0.066(5) 0.117(7) 0.085(6) -0.023(5) -0.037(4) 0.007(5)
C23 0.158(9) 0.059(4) 0.063(5) -0.006(4) 0.012(6) -0.009(6)
C7 0.078(5) 0.114(6) 0.045(4) 0.016(4) -0.013(4) 0.012(5)
O5 0.074(5) 0.45(2) 0.108(6) -0.030(10) -0.015(5) 0.030(8)
C24 0.151(9) 0.075(6) 0.076(6) 0.009(5) 0.002(6) 0.037(6)
C12 0.092(6) 0.089(6) 0.106(7) -0.047(6) 0.004(6) 0.003(5)
C8 0.073(5) 0.125(7) 0.040(3) 0.016(4) -0.007(3) -0.003(5)
O9 0.283(14) 0.138(7) 0.138(7) 0.058(6) 0.044(9) 0.046(9)
O10 0.086(5) 0.360(16) 0.143(7) -0.129(10) 0.035(5) -0.058(7)

loop_
_atom_type_symbol
_atom_type_description
_atom_type_scat_dispersion_real
_atom_type_scat_dispersion_imag
_atom_type_scat_source
C C 0.0033 0.0016 'International Tables Vol C Tables 4.2.6.8 and 6.1.1.4'
H H 0.0000 0.0000 'International Tables Vol C Tables 4.2.6.8 and 6.1.1.4'
Cl Cl 0.1484 0.1585 'International Tables Vol C Tables 4.2.6.8 and 6.1.1.4'
Co Co 0.3494 0.9721 'International Tables Vol C Tables 4.2.6.8 and 6.1.1.4'
N N 0.0061 0.0033 'International Tables Vol C Tables 4.2.6.8 and 6.1.1.4'
O O 0.0106 0.0060 'International Tables Vol C Tables 4.2.6.8 and 6.1.1.4'

loop_
_geom_angle_atom_site_label_1
_geom_angle_atom_site_label_2
_geom_angle_atom_site_label_3
_geom_angle
_geom_angle_site_symmetry_1
_geom_angle_site_symmetry_3
_geom_angle_publ_flag
O1 Co1 N5 84.94(18) . . ?
O1 Co1 N3 90.82(19) . . ?
O1 Co1 N1 92.1(2) . . ?
O1 Co1 N2 175.4(2) . . ?
O1 Co1 N4 86.5(2) . . ?
N5 Co1 N3 175.5(2) . . ?
N5 Co1 N2 96.6(2) . . ?
N1 Co1 N5 86.8(2) . . ?
N1 Co1 N3 94.9(2) . . ?
N1 Co1 N2 83.7(2) . . ?
N1 Co1 N4 177.1(2) . . ?
N2 Co1 N3 87.8(2) . . ?
N4 Co1 N5 95.5(2) . . ?
N4 Co1 N3 82.6(2) . . ?
N4 Co1 N2 97.7(2) . . ?
O6 Cl1 O4 110.5(5) . . ?
O3 Cl1 O4 113.1(5) . . ?
O3 Cl1 O6 110.4(6) . . ?
O3 Cl1 O5 106.6(8) . . ?
O5 Cl1 O4 109.9(5) . . ?
O5 Cl1 O6 105.9(7) . . ?
O7 Cl2 O8 111.0(6) . . ?
O9 Cl2 O7 102.8(6) . . ?
O9 Cl2 O8 104.0(8) . . ?
O10 Cl2 O7 115.7(6) . . ?
O10 Cl2 O8 114.2(5) . . ?
O10 Cl2 O9 107.6(8) . . ?
C17 O1 Co1 116.4(3) . . ?
Co1 N5 H5A 109.8 . . ?
Co1 N5 H5B 109.8 . . ?
H5A N5 H5B 108.2 . . ?
C18 N5 Co1 109.6(3) . . ?
C18 N5 H5A 109.8 . . ?
C18 N5 H5B 109.8 . . ?
C9 N3 Co1 105.6(4) . . ?
C9 N3 C8 109.3(6) . . ?
C15 N3 Co1 117.8(5) . . ?
C15 N3 C9 107.9(5) . . ?
C15 N3 C8 110.5(6) . . ?
C8 N3 Co1 105.5(4) . . ?
C5 N1 Co1 113.5(4) . . ?
C1 N1 Co1 127.5(5) . . ?
C1 N1 C5 118.8(6) . . ?
C21 C20 C19 121.1(6) . . ?
C25 C20 C21 117.4(7) . . ?
C25 C20 C19 121.5(7) . . ?
O1 C17 C18 116.7(5) . . ?
O2 C17 O1 123.0(5) . . ?
O2 C17 C18 120.3(5) . . ?
C6 N2 Co1 106.2(4) . . ?
C6 N2 C16 108.2(6) . . ?
C16 N2 Co1 116.2(5) . . ?
C7 N2 Co1 106.2(4) . . ?
C7 N2 C6 108.7(6) . . ?
C7 N2 C16 111.2(6) . . ?
C10 N4 Co1 112.4(5) . . ?
C14 N4 Co1 129.5(5) . . ?
C14 N4 C10 117.6(6) . . ?
N5 C18 C17 109.2(4) . . ?
N5 C18 H18 107.1 . . ?
N5 C18 C19 112.6(4) . . ?
C17 C18 H18 107.1 . . ?
C17 C18 C19 113.4(5) . . ?
C19 C18 H18 107.1 . . ?
C20 C21 H21 119.2 . . ?
C22 C21 C20 121.6(8) . . ?
C22 C21 H21 119.2 . . ?
C20 C19 C18 115.5(5) . . ?
C20 C19 H19A 108.4 . . ?
C20 C19 H19B 108.4 . . ?
C18 C19 H19A 108.4 . . ?
C18 C19 H19B 108.4 . . ?
H19A C19 H19B 107.5 . . ?
N4 C10 C9 116.2(6) . . ?
N4 C10 C11 122.3(7) . . ?
C11 C10 C9 121.6(7) . . ?
N1 C5 C6 114.7(6) . . ?
C4 C5 N1 122.4(8) . . ?
C4 C5 C6 122.8(8) . . ?
C14 C13 H13 121.4 . . ?
C12 C13 H13 121.4 . . ?
C12 C13 C14 117.3(8) . . ?
C3 C2 H2 119.7 . . ?
C3 C2 C1 120.6(9) . . ?
C1 C2 H2 119.7 . . ?
N3 C9 H9A 110.0 . . ?
N3 C9 H9B 110.0 . . ?
C10 C9 N3 108.3(5) . . ?
C10 C9 H9A 110.0 . . ?
C10 C9 H9B 110.0 . . ?
H9A C9 H9B 108.4 . . ?
C21 C22 H22 119.4 . . ?
C23 C22 C21 121.2(9) . . ?
C23 C22 H22 119.4 . . ?
N4 C14 C13 123.7(7) . . ?
N4 C14 H14 118.1 . . ?
C13 C14 H14 118.1 . . ?
C20 C25 H25 119.7 . . ?
C24 C25 C20 120.7(9) . . ?
C24 C25 H25 119.7 . . ?
N3 C15 H15A 109.5 . . ?
N3 C15 H15B 109.5 . . ?
N3 C15 H15C 109.5 . . ?
H15A C15 H15B 109.5 . . ?
H15A C15 H15C 109.5 . . ?
H15B C15 H15C 109.5 . . ?
C2 C3 H3 119.8 . . ?
C2 C3 C4 120.5(8) . . ?
C4 C3 H3 119.8 . . ?
N2 C6 C5 109.1(5) . . ?
N2 C6 H6A 109.9 . . ?
N2 C6 H6B 109.9 . . ?
C5 C6 H6A 109.9 . . ?
C5 C6 H6B 109.9 . . ?
H6A C6 H6B 108.3 . . ?
N1 C1 C2 120.4(8) . . ?
N1 C1 H1 119.8 . . ?
C2 C1 H1 119.8 . . ?
C10 C11 H11 120.8 . . ?
C10 C11 C12 118.3(7) . . ?
C12 C11 H11 120.8 . . ?
C5 C4 C3 117.2(9) . . ?
C5 C4 H4 121.4 . . ?
C3 C4 H4 121.4 . . ?
N2 C16 H16A 109.5 . . ?
N2 C16 H16B 109.5 . . ?
N2 C16 H16C 109.5 . . ?
H16A C16 H16B 109.5 . . ?
H16A C16 H16C 109.5 . . ?
H16B C16 H16C 109.5 . . ?
C22 C23 H23 120.9 . . ?
C22 C23 C24 118.1(8) . . ?
C24 C23 H23 120.9 . . ?
N2 C7 H7A 109.4 . . ?
N2 C7 H7B 109.4 . . ?
H7A C7 H7B 108.0 . . ?
C8 C7 N2 111.0(6) . . ?
C8 C7 H7A 109.4 . . ?
C8 C7 H7B 109.4 . . ?
C25 C24 C23 120.9(9) . . ?
C25 C24 H24 119.6 . . ?
C23 C24 H24 119.6 . . ?
C13 C12 C11 120.7(8) . . ?
C13 C12 H12 119.7 . . ?
C11 C12 H12 119.7 . . ?
N3 C8 H8A 110.0 . . ?
N3 C8 H8B 110.0 . . ?
C7 C8 N3 108.5(6) . . ?
C7 C8 H8A 110.0 . . ?
C7 C8 H8B 110.0 . . ?
H8A C8 H8B 108.4 . . ?

loop_
_geom_bond_atom_site_label_1
_geom_bond_atom_site_label_2
_geom_bond_distance
_geom_bond_site_symmetry_2
_geom_bond_publ_flag
Co1 O1 1.890(4) . ?
Co1 N5 1.967(5) . ?
Co1 N3 1.992(5) . ?
Co1 N1 1.925(5) . ?
Co1 N2 1.979(5) . ?
Co1 N4 1.956(5) . ?
Cl1 O4 1.410(6) . ?
Cl1 O6 1.395(6) . ?
Cl1 O3 1.318(8) . ?
Cl1 O5 1.347(9) . ?
Cl2 O7 1.389(7) . ?
Cl2 O8 1.392(7) . ?
Cl2 O9 1.365(8) . ?
Cl2 O10 1.343(8) . ?
O1 C17 1.288(7) . ?
O2 C17 1.230(7) . ?
N5 H5A 0.8900 . ?
N5 H5B 0.8900 . ?
N5 C18 1.485(7) . ?
N3 C9 1.495(9) . ?
N3 C15 1.470(9) . ?
N3 C8 1.498(8) . ?
N1 C5 1.365(9) . ?
N1 C1 1.344(8) . ?
C20 C21 1.377(10) . ?
C20 C19 1.513(8) . ?
C20 C25 1.370(10) . ?
C17 C18 1.517(8) . ?
N2 C6 1.484(9) . ?
N2 C16 1.493(10) . ?
N2 C7 1.475(9) . ?
N4 C10 1.352(8) . ?
N4 C14 1.333(8) . ?
C18 H18 0.9800 . ?
C18 C19 1.526(7) . ?
C21 H21 0.9300 . ?
C21 C22 1.361(11) . ?
C19 H19A 0.9700 . ?
C19 H19B 0.9700 . ?
C10 C9 1.478(10) . ?
C10 C11 1.358(11) . ?
C5 C6 1.485(10) . ?
C5 C4 1.361(11) . ?
C13 H13 0.9300 . ?
C13 C14 1.367(10) . ?
C13 C12 1.365(12) . ?
C2 H2 0.9300 . ?
C2 C3 1.338(14) . ?
C2 C1 1.370(11) . ?
C9 H9A 0.9700 . ?
C9 H9B 0.9700 . ?
C22 H22 0.9300 . ?
C22 C23 1.344(14) . ?
C14 H14 0.9300 . ?
C25 H25 0.9300 . ?
C25 C24 1.369(12) . ?
C15 H15A 0.9600 . ?
C15 H15B 0.9600 . ?
C15 H15C 0.9600 . ?
C3 H3 0.9300 . ?
C3 C4 1.392(13) . ?
C6 H6A 0.9700 . ?
C6 H6B 0.9700 . ?
C1 H1 0.9300 . ?
C11 H11 0.9300 . ?
C11 C12 1.379(13) . ?
C4 H4 0.9300 . ?
C16 H16A 0.9600 . ?
C16 H16B 0.9600 . ?
C16 H16C 0.9600 . ?
C23 H23 0.9300 . ?
C23 C24 1.387(15) . ?
C7 H7A 0.9700 . ?
C7 H7B 0.9700 . ?
C7 C8 1.463(11) . ?
C24 H24 0.9300 . ?
C12 H12 0.9300 . ?
C8 H8A 0.9700 . ?
C8 H8B 0.9700 . ?

loop_
_geom_torsion_atom_site_label_1
_geom_torsion_atom_site_label_2
_geom_torsion_atom_site_label_3
_geom_torsion_atom_site_label_4
_geom_torsion
_geom_torsion_site_symmetry_1
_geom_torsion_site_symmetry_2
_geom_torsion_site_symmetry_3
_geom_torsion_site_symmetry_4
_geom_torsion_publ_flag
Co1 O1 C17 O2 -175.4(4) . . . . ?
Co1 O1 C17 C18 3.7(6) . . . . ?
Co1 N5 C18 C17 -17.3(5) . . . . ?
Co1 N5 C18 C19 -144.2(4) . . . . ?
Co1 N3 C9 C10 -38.6(6) . . . . ?
Co1 N3 C8 C7 -39.6(8) . . . . ?
Co1 N1 C5 C6 1.6(7) . . . . ?
Co1 N1 C5 C4 -175.2(6) . . . . ?
Co1 N1 C1 C2 175.7(5) . . . . ?
Co1 N2 C6 C5 -36.8(7) . . . . ?
Co1 N2 C7 C8 -36.4(8) . . . . ?
Co1 N4 C10 C9 4.8(8) . . . . ?
Co1 N4 C10 C11 -176.1(6) . . . . ?
Co1 N4 C14 C13 174.5(6) . . . . ?
O1 C17 C18 N5 9.6(7) . . . . ?
O1 C17 C18 C19 136.0(5) . . . . ?
O2 C17 C18 N5 -171.2(5) . . . . ?
O2 C17 C18 C19 -44.8(7) . . . . ?
N5 Co1 O1 C17 -11.5(4) . . . . ?
N5 C18 C19 C20 62.8(7) . . . . ?
N3 Co1 O1 C17 166.9(4) . . . . ?
N1 Co1 O1 C17 -98.1(4) . . . . ?
N1 C5 C6 N2 24.2(8) . . . . ?
N1 C5 C4 C3 -2.1(11) . . . . ?
C20 C21 C22 C23 2.3(13) . . . . ?
C20 C25 C24 C23 -3.1(13) . . . . ?
C17 C18 C19 C20 -61.7(7) . . . . ?
N2 C7 C8 N3 51.9(9) . . . . ?
N4 Co1 O1 C17 84.4(4) . . . . ?
N4 C10 C9 N3 23.3(8) . . . . ?
N4 C10 C11 C12 3.3(12) . . . . ?
C21 C20 C19 C18 88.5(7) . . . . ?
C21 C20 C25 C24 3.0(11) . . . . ?
C21 C22 C23 C24 -2.3(14) . . . . ?
C19 C20 C21 C22 177.5(7) . . . . ?
C19 C20 C25 C24 -177.1(7) . . . . ?
C10 N4 C14 C13 3.5(11) . . . . ?
C10 C11 C12 C13 -2.8(14) . . . . ?
C5 N1 C1 C2 1.1(9) . . . . ?
C2 C3 C4 C5 3.1(13) . . . . ?
C9 N3 C8 C7 -152.8(7) . . . . ?
C9 C10 C11 C12 -177.6(8) . . . . ?
C22 C23 C24 C25 2.7(14) . . . . ?
C14 N4 C10 C9 177.3(6) . . . . ?
C14 N4 C10 C11 -3.6(10) . . . . ?
C14 C13 C12 C11 2.6(14) . . . . ?
C25 C20 C21 C22 -2.6(11) . . . . ?
C25 C20 C19 C18 -91.4(8) . . . . ?
C15 N3 C9 C10 -165.4(6) . . . . ?
C15 N3 C8 C7 88.6(8) . . . . ?
C3 C2 C1 N1 -0.2(12) . . . . ?
C6 N2 C7 C8 -150.2(7) . . . . ?
C6 C5 C4 C3 -178.6(8) . . . . ?
C1 N1 C5 C6 176.8(6) . . . . ?
C1 N1 C5 C4 0.1(10) . . . . ?
C1 C2 C3 C4 -2.0(14) . . . . ?
C11 C10 C9 N3 -155.8(7) . . . . ?
C4 C5 C6 N2 -159.1(7) . . . . ?
C16 N2 C6 C5 -162.2(6) . . . . ?
C16 N2 C7 C8 90.8(8) . . . . ?
C7 N2 C6 C5 77.0(7) . . . . ?
C12 C13 C14 N4 -3.0(13) . . . . ?
C8 N3 C9 C10 74.5(7) . . . . ?

loop_
_twin_individual_id
_twin_individual_mass_fraction_refined
1 0.96(3)
2 0.04(3)
